data_4308641
loop_
_publ_author_name
'Shigehisa Akine'
'Tatsuya Nabeshima'

_publ_contact_author_address
;
Tsukuba, Ibaraki 305-8571, Japan
;
_publ_contact_author_email nabesima@chem.tsukuba.ac.jp
_publ_contact_author_fax +81-29-853-4507
_publ_contact_author_name 'Tatsuya Nabeshima'
_publ_contact_author_phone +81-29-853-4507
_publ_section_title
;
Novel Thiosalamo Ligand as a Remarkably Stable N2S2 Salen-Type Chelate and
Synthesis of a Nickel(II) Complex
;
_journal_name_full 'Inorganic Chemistry'
_journal_page_first 1205
_journal_page_last 1207
_journal_paper_doi 10.1021/ic048347g
_journal_volume 44
_journal_year 2005
_chemical_formula_moiety C18H22N2NiO8
_chemical_formula_sum 'C18 H22 N2 Ni O8'
_chemical_formula_weight 453.09
_chemical_name_common '[Ni(3MeOsalamo)(H2O)2]'
_chemical_name_systematic
; 
 ? 
;
_space_group_IT_number 9
_symmetry_cell_setting monoclinic
_symmetry_space_group_name_Hall 'C -2yc'
_symmetry_space_group_name_H-M 'C 1 c 1'
_atom_sites_solution_hydrogens geom
_atom_sites_solution_primary direct
_atom_sites_solution_secondary difmap
_audit_creation_method SHELXL-97
_cell_angle_alpha 90.00
_cell_angle_beta 107.184(10)
_cell_angle_gamma 90.00
_cell_formula_units_Z 4
_cell_length_a 23.795(4)
_cell_length_b 10.8068(16)
_cell_length_c 7.5256(15)
_cell_measurement_reflns_used 5580
_cell_measurement_temperature 296(2)
_cell_measurement_theta_max 25.00
_cell_measurement_theta_min 3.28
_cell_volume 1848.8(6)
_computing_cell_refinement 'Rapid AUTO (Rigaku Corp.)'
_computing_data_collection 'Rapid AUTO (Rigaku Corp.)'
_computing_data_reduction 'Rapid AUTO (Rigaku Corp.)'
_computing_molecular_graphics ORTEP-3
_computing_publication_material ORTEP-3
_computing_structure_refinement 'SHELXL-97 (Sheldrick, 1997)'
_computing_structure_solution 'DIRDIF99 (Beurskens et al., 1999)'
_diffrn_ambient_temperature 296(2)
_diffrn_measured_fraction_theta_full 0.997
_diffrn_measured_fraction_theta_max 0.997
_diffrn_measurement_device_type 'Rigaku R-AXIS Rapid'
_diffrn_measurement_method IP
_diffrn_radiation_monochromator graphite
_diffrn_radiation_source 'fine-focus sealed tube'
_diffrn_radiation_type MoK\a
_diffrn_radiation_wavelength 0.71069
_diffrn_reflns_av_R_equivalents 0.1443
_diffrn_reflns_av_sigmaI/netI 0.1394
_diffrn_reflns_limit_h_max 28
_diffrn_reflns_limit_h_min -28
_diffrn_reflns_limit_k_max 12
_diffrn_reflns_limit_k_min -12
_diffrn_reflns_limit_l_max 8
_diffrn_reflns_limit_l_min -8
_diffrn_reflns_number 5580
_diffrn_reflns_theta_full 25.00
_diffrn_reflns_theta_max 25.00
_diffrn_reflns_theta_min 3.28
_diffrn_standards_decay_% 0
_diffrn_standards_interval_count 0
_diffrn_standards_interval_time 0
_diffrn_standards_number 0
_exptl_absorpt_coefficient_mu 1.101
_exptl_absorpt_correction_T_max 0.9783
_exptl_absorpt_correction_T_min 0.5579
_exptl_absorpt_correction_type multi-scan
_exptl_absorpt_process_details 'Rapid AUTO (Rigaku Corp.)'
_exptl_crystal_colour 'pale green'
_exptl_crystal_density_diffrn 1.628
_exptl_crystal_density_method 'not measured'
_exptl_crystal_description prismatic
_exptl_crystal_F_000 944
_exptl_crystal_size_max 0.60
_exptl_crystal_size_mid 0.02
_exptl_crystal_size_min 0.02
_refine_diff_density_max 0.411
_refine_diff_density_min -0.596
_refine_diff_density_rms 0.098
_refine_ls_abs_structure_details 'Flack H D (1983), Acta Cryst. A39, 876-881'
_refine_ls_abs_structure_Flack 0.28(5)
_refine_ls_extinction_method none
_refine_ls_goodness_of_fit_ref 1.013
_refine_ls_hydrogen_treatment mixed
_refine_ls_matrix_type full
_refine_ls_number_parameters 277
_refine_ls_number_reflns 3000
_refine_ls_number_restraints 6
_refine_ls_restrained_S_all 1.012
_refine_ls_R_factor_all 0.1549
_refine_ls_R_factor_gt 0.0741
_refine_ls_shift/su_max 0.002
_refine_ls_shift/su_mean 0.000
_refine_ls_structure_factor_coef Fsqd
_refine_ls_weighting_details 'calc w=1/[\s^2^(Fo^2^)+(0.1000P)^2^+0.0000P] where P=(Fo^2^+2Fc^2^)/3'
_refine_ls_weighting_scheme calc
_refine_ls_wR_factor_gt 0.1612
_refine_ls_wR_factor_ref 0.2095
_reflns_number_gt 1618
_reflns_number_total 3000
_reflns_threshold_expression >2sigma(I)
_cod_data_source_file ic048347gsi20041122_032645_1.cif
_cod_data_source_block 3MeOsalamoNi
_cod_database_code 4308641

loop_
_symmetry_equiv_pos_as_xyz
'x, y, z'
'x, -y, z+1/2'
'x+1/2, y+1/2, z'
'x+1/2, -y+1/2, z+1/2'

loop_
_atom_site_label
_atom_site_type_symbol
_atom_site_fract_x
_atom_site_fract_y
_atom_site_fract_z
_atom_site_U_iso_or_equiv
_atom_site_adp_type
_atom_site_occupancy
_atom_site_symmetry_multiplicity
_atom_site_calc_flag
_atom_site_refinement_flags
_atom_site_disorder_assembly
_atom_site_disorder_group
Ni1 Ni 0.02875(12) 0.15157(13) 0.0702(3) 0.0429(4) Uani 1 1 d . . .
C1 C 0.1729(8) 0.1223(17) 0.122(2) 0.050(5) Uani 1 1 d . . .
C2 C 0.1422(7) 0.0174(19) 0.131(2) 0.043(5) Uani 1 1 d . . .
C3 C 0.1709(7) -0.0953(16) 0.128(2) 0.043(4) Uani 1 1 d . . .
C4 C 0.2265(7) -0.1053(18) 0.121(2) 0.057(5) Uani 1 1 d . . .
H1 H 0.2434 -0.1828 0.1202 0.068 Uiso 1 1 calc R . .
C5 C 0.2588(7) 0.0019(19) 0.116(2) 0.064(5) Uani 1 1 d . . .
H2 H 0.2974 -0.0025 0.1114 0.077 Uiso 1 1 calc R . .
C6 C 0.2320(7) 0.1130(18) 0.116(2) 0.058(5) Uani 1 1 d . . .
H3 H 0.2528 0.1851 0.1123 0.069 Uiso 1 1 calc R . .
O1 O 0.0884(5) 0.0164(13) 0.1372(15) 0.052(3) Uani 1 1 d . . .
O2 O 0.1353(6) -0.1975(13) 0.1366(19) 0.063(4) Uani 1 1 d . . .
C7 C 0.1630(9) -0.3135(17) 0.165(3) 0.070(6) Uani 1 1 d . . .
H4 H 0.1725 -0.3378 0.0547 0.105 Uiso 1 1 calc R . .
H5 H 0.1370 -0.3735 0.1925 0.105 Uiso 1 1 calc R . .
H6 H 0.1984 -0.3085 0.2674 0.105 Uiso 1 1 calc R . .
C8 C 0.1532(7) 0.2411(15) 0.1386(19) 0.040(4) Uani 1 1 d . . .
H7 H 0.1791 0.3066 0.1457 0.048 Uiso 1 1 calc R . .
N1 N 0.0996(7) 0.2665(15) 0.144(2) 0.052(4) Uani 1 1 d . . .
O3 O 0.0966(5) 0.3961(13) 0.1666(17) 0.061(3) Uani 1 1 d . . .
C9 C 0.0531(6) 0.4243(14) 0.254(2) 0.059(4) Uani 1 1 d . . .
H8 H 0.0689 0.4842 0.3520 0.071 Uiso 1 1 calc R . .
H9 H 0.0436 0.3498 0.3112 0.071 Uiso 1 1 calc R . .
C10 C -0.0042(7) 0.4771(14) 0.1176(19) 0.065(4) Uani 1 1 d . . .
H10 H -0.0343 0.4815 0.1808 0.078 Uiso 1 1 calc R . .
H11 H 0.0032 0.5606 0.0832 0.078 Uiso 1 1 calc R . .
O4 O -0.0259(5) 0.4045(11) -0.0480(14) 0.055(3) Uani 1 1 d . . .
N2 N -0.0382(7) 0.2802(14) -0.0030(17) 0.045(4) Uani 1 1 d . . .
C11 C -0.0927(8) 0.2622(19) -0.044(2) 0.050(5) Uani 1 1 d . . .
H12 H -0.1172 0.3296 -0.0876 0.060 Uiso 1 1 calc R . .
C12 C -0.1208(7) 0.1443(14) -0.029(2) 0.041(4) Uani 1 1 d . . .
C13 C -0.0892(8) 0.0312(18) -0.014(2) 0.045(4) Uani 1 1 d . . .
C14 C -0.1238(8) -0.074(2) -0.022(2) 0.057(5) Uani 1 1 d . . .
C15 C -0.1833(7) -0.0695(19) -0.037(2) 0.064(5) Uani 1 1 d . . .
H13 H -0.2042 -0.1417 -0.0337 0.076 Uiso 1 1 calc R . .
C16 C -0.2110(7) 0.0450(17) -0.056(2) 0.068(5) Uani 1 1 d . . .
H14 H -0.2513 0.0500 -0.0736 0.082 Uiso 1 1 calc R . .
C17 C -0.1793(8) 0.1478(17) -0.050(2) 0.067(5) Uani 1 1 d . . .
H15 H -0.1980 0.2241 -0.0609 0.080 Uiso 1 1 calc R . .
O5 O -0.0336(5) 0.0230(12) -0.0032(14) 0.045(3) Uani 1 1 d . . .
O6 O -0.0904(6) -0.1765(13) -0.0042(19) 0.062(4) Uani 1 1 d . . .
C18 C -0.1210(11) -0.288(2) -0.048(3) 0.092(8) Uani 1 1 d . . .
H16 H -0.1417 -0.3049 0.0412 0.138 Uiso 1 1 calc R . .
H17 H -0.0937 -0.3542 -0.0456 0.138 Uiso 1 1 calc R . .
H18 H -0.1486 -0.2829 -0.1701 0.138 Uiso 1 1 calc R . .
O7 O 0.0330(6) 0.1632(13) -0.2034(16) 0.052(3) Uani 1 1 d D . .
H19 H 0.059(6) 0.114(15) -0.21(3) 0.078 Uiso 1 1 d D . .
H20 H 0.001(4) 0.138(19) -0.27(2) 0.078 Uiso 1 1 d D . .
O8 O 0.0216(5) 0.1494(11) 0.3435(16) 0.046(3) Uani 1 1 d D . .
H21 H 0.054(4) 0.124(17) 0.40(2) 0.069 Uiso 1 1 d D . .
H22 H -0.002(6) 0.098(13) 0.36(3) 0.069 Uiso 1 1 d D . .

loop_
_atom_site_aniso_label
_atom_site_aniso_U_11
_atom_site_aniso_U_22
_atom_site_aniso_U_33
_atom_site_aniso_U_23
_atom_site_aniso_U_13
_atom_site_aniso_U_12
Ni1 0.0468(8) 0.0399(8) 0.0426(7) -0.0008(13) 0.0139(5) 0.0005(13)
C1 0.056(10) 0.052(10) 0.046(9) -0.005(8) 0.021(7) -0.010(8)
C2 0.023(9) 0.060(12) 0.042(9) 0.008(8) 0.006(7) 0.011(8)
C3 0.042(9) 0.043(9) 0.042(8) 0.011(7) 0.009(6) 0.007(7)
C4 0.050(10) 0.070(11) 0.046(8) -0.010(8) 0.007(7) 0.007(8)
C5 0.038(9) 0.087(14) 0.072(11) -0.009(10) 0.023(8) -0.004(9)
C6 0.047(9) 0.081(12) 0.051(9) 0.003(9) 0.024(8) -0.015(9)
O1 0.046(8) 0.055(9) 0.051(7) -0.012(6) 0.008(5) -0.010(7)
O2 0.065(8) 0.043(7) 0.080(9) 0.004(6) 0.018(6) 0.003(6)
C7 0.071(12) 0.052(11) 0.078(12) 0.007(9) 0.009(10) 0.016(9)
C8 0.041(9) 0.037(8) 0.041(8) -0.007(7) 0.009(6) -0.012(6)
N1 0.069(11) 0.036(8) 0.060(9) -0.003(7) 0.029(8) -0.007(7)
O3 0.065(7) 0.046(6) 0.083(8) 0.007(6) 0.038(6) 0.010(6)
C9 0.065(9) 0.051(9) 0.059(8) 0.004(7) 0.015(7) 0.006(8)
C10 0.092(11) 0.051(9) 0.057(8) -0.015(7) 0.031(8) -0.003(8)
O4 0.074(8) 0.038(6) 0.054(6) 0.027(5) 0.019(5) 0.013(6)
N2 0.071(11) 0.028(7) 0.026(6) -0.007(6) -0.001(6) 0.000(7)
C11 0.057(11) 0.065(11) 0.027(7) 0.012(7) 0.010(6) 0.014(8)
C12 0.030(7) 0.041(9) 0.042(8) -0.013(7) -0.005(6) 0.001(6)
C13 0.055(12) 0.045(10) 0.035(8) -0.003(8) 0.015(8) 0.007(8)
C14 0.049(10) 0.072(13) 0.049(9) 0.008(9) 0.013(7) 0.005(9)
C15 0.033(8) 0.091(15) 0.066(10) 0.020(10) 0.012(7) -0.003(9)
C16 0.042(9) 0.069(12) 0.090(12) 0.006(10) 0.011(8) 0.022(8)
C17 0.067(11) 0.067(12) 0.056(10) -0.019(9) 0.003(8) 0.008(10)
O5 0.040(7) 0.045(8) 0.055(7) -0.002(6) 0.019(5) 0.001(6)
O6 0.055(7) 0.044(7) 0.078(9) 0.001(6) 0.006(6) -0.012(6)
C18 0.090(16) 0.069(15) 0.105(16) 0.015(12) 0.010(12) 0.013(12)
O7 0.060(8) 0.051(8) 0.042(7) 0.001(6) 0.011(6) -0.001(6)
O8 0.042(7) 0.045(8) 0.051(7) 0.016(5) 0.012(6) 0.003(5)

loop_
_atom_type_symbol
_atom_type_description
_atom_type_scat_dispersion_real
_atom_type_scat_dispersion_imag
_atom_type_scat_source
C C 0.0033 0.0016 'International Tables Vol C Tables 4.2.6.8 and 6.1.1.4'
H H 0.0000 0.0000 'International Tables Vol C Tables 4.2.6.8 and 6.1.1.4'
N N 0.0061 0.0033 'International Tables Vol C Tables 4.2.6.8 and 6.1.1.4'
O O 0.0106 0.0060 'International Tables Vol C Tables 4.2.6.8 and 6.1.1.4'
Ni Ni 0.3393 1.1124 'International Tables Vol C Tables 4.2.6.8 and 6.1.1.4'

loop_
_geom_angle_atom_site_label_1
_geom_angle_atom_site_label_2
_geom_angle_atom_site_label_3
_geom_angle
_geom_angle_site_symmetry_1
_geom_angle_site_symmetry_3
_geom_angle_publ_flag
O5 Ni1 O1 88.6(3) . . ?
O5 Ni1 N1 173.0(6) . . ?
O1 Ni1 N1 84.7(6) . . ?
O5 Ni1 N2 86.7(6) . . ?
O1 Ni1 N2 175.3(6) . . ?
N1 Ni1 N2 100.0(4) . . ?
O5 Ni1 O7 91.0(5) . . ?
O1 Ni1 O7 93.2(5) . . ?
N1 Ni1 O7 87.5(6) . . ?
N2 Ni1 O7 87.4(5) . . ?
O5 Ni1 O8 89.7(4) . . ?
O1 Ni1 O8 90.1(5) . . ?
N1 Ni1 O8 92.2(5) . . ?
N2 Ni1 O8 89.4(5) . . ?
O7 Ni1 O8 176.7(4) . . ?
C2 C1 C8 124.6(17) . . ?
C2 C1 C6 119.5(18) . . ?
C8 C1 C6 115.6(17) . . ?
O1 C2 C1 124.0(18) . . ?
O1 C2 C3 119.0(18) . . ?
C1 C2 C3 116.9(16) . . ?
C4 C3 C2 124.1(18) . . ?
C4 C3 O2 123.5(17) . . ?
C2 C3 O2 112.3(15) . . ?
C3 C4 C5 119.4(17) . . ?
C3 C4 H1 120.3 . . ?
C5 C4 H1 120.3 . . ?
C6 C5 C4 117.9(14) . . ?
C6 C5 H2 121.0 . . ?
C4 C5 H2 121.0 . . ?
C5 C6 C1 122.1(17) . . ?
C5 C6 H3 118.9 . . ?
C1 C6 H3 118.9 . . ?
C2 O1 Ni1 128.4(13) . . ?
C7 O2 C3 116.5(15) . . ?
O2 C7 H4 109.5 . . ?
O2 C7 H5 109.5 . . ?
H4 C7 H5 109.5 . . ?
O2 C7 H6 109.5 . . ?
H4 C7 H6 109.5 . . ?
H5 C7 H6 109.5 . . ?
N1 C8 C1 123.5(16) . . ?
N1 C8 H7 118.2 . . ?
C1 C8 H7 118.2 . . ?
C8 N1 O3 107.1(13) . . ?
C8 N1 Ni1 126.5(12) . . ?
O3 N1 Ni1 124.7(11) . . ?
N1 O3 C9 109.7(12) . . ?
O3 C9 C10 113.1(13) . . ?
O3 C9 H8 109.0 . . ?
C10 C9 H8 109.0 . . ?
O3 C9 H9 109.0 . . ?
C10 C9 H9 109.0 . . ?
H8 C9 H9 107.8 . . ?
O4 C10 C9 113.3(12) . . ?
O4 C10 H10 108.9 . . ?
C9 C10 H10 108.9 . . ?
O4 C10 H11 108.9 . . ?
C9 C10 H11 108.9 . . ?
H10 C10 H11 107.7 . . ?
C10 O4 N2 110.7(10) . . ?
C11 N2 O4 110.7(15) . . ?
C11 N2 Ni1 128.4(14) . . ?
O4 N2 Ni1 120.0(11) . . ?
N2 C11 C12 125.4(18) . . ?
N2 C11 H12 117.3 . . ?
C12 C11 H12 117.3 . . ?
C17 C12 C13 122.3(17) . . ?
C17 C12 C11 116.4(16) . . ?
C13 C12 C11 120.9(17) . . ?
O5 C13 C14 121.5(18) . . ?
O5 C13 C12 124.5(18) . . ?
C14 C13 C12 114.0(17) . . ?
O6 C14 C15 127(2) . . ?
O6 C14 C13 110.1(17) . . ?
C15 C14 C13 123(2) . . ?
C14 C15 C16 118.8(19) . . ?
C14 C15 H13 120.6 . . ?
C16 C15 H13 120.6 . . ?
C17 C16 C15 119.5(15) . . ?
C17 C16 H14 120.3 . . ?
C15 C16 H14 120.3 . . ?
C16 C17 C12 122.1(16) . . ?
C16 C17 H15 119.0 . . ?
C12 C17 H15 119.0 . . ?
C13 O5 Ni1 129.1(12) . . ?
C14 O6 C18 115.9(16) . . ?
O6 C18 H16 109.5 . . ?
O6 C18 H17 109.5 . . ?
H16 C18 H17 109.5 . . ?
O6 C18 H18 109.5 . . ?
H16 C18 H18 109.5 . . ?
H17 C18 H18 109.5 . . ?
Ni1 O7 H19 107(10) . . ?
Ni1 O7 H20 108(10) . . ?
H19 O7 H20 107(10) . . ?
Ni1 O8 H21 102(10) . . ?
Ni1 O8 H22 116(10) . . ?
H21 O8 H22 105(10) . . ?

loop_
_geom_bond_atom_site_label_1
_geom_bond_atom_site_label_2
_geom_bond_distance
_geom_bond_site_symmetry_2
_geom_bond_publ_flag
Ni1 O5 1.988(12) . ?
Ni1 O1 1.995(13) . ?
Ni1 N1 2.035(15) . ?
Ni1 N2 2.062(16) . ?
Ni1 O7 2.094(13) . ?
Ni1 O8 2.113(13) . ?
C1 C2 1.36(3) . ?
C1 C8 1.39(2) . ?
C1 C6 1.42(2) . ?
C2 O1 1.295(19) . ?
C2 C3 1.40(2) . ?
C3 C4 1.34(2) . ?
C3 O2 1.41(2) . ?
C4 C5 1.40(2) . ?
C4 H1 0.9300 . ?
C5 C6 1.36(2) . ?
C5 H2 0.9300 . ?
C6 H3 0.9300 . ?
O2 C7 1.40(2) . ?
C7 H4 0.9600 . ?
C7 H5 0.9600 . ?
C7 H6 0.9600 . ?
C8 N1 1.32(2) . ?
C8 H7 0.9300 . ?
N1 O3 1.41(2) . ?
O3 C9 1.415(18) . ?
C9 C10 1.552(18) . ?
C9 H8 0.9700 . ?
C9 H9 0.9700 . ?
C10 O4 1.433(17) . ?
C10 H10 0.9700 . ?
C10 H11 0.9700 . ?
O4 N2 1.436(19) . ?
N2 C11 1.26(2) . ?
C11 C12 1.46(2) . ?
C11 H12 0.9300 . ?
C12 C17 1.35(2) . ?
C12 C13 1.42(2) . ?
C13 O5 1.30(2) . ?
C13 C14 1.39(3) . ?
C14 O6 1.35(2) . ?
C14 C15 1.39(2) . ?
C15 C16 1.39(2) . ?
C15 H13 0.9300 . ?
C16 C17 1.34(2) . ?
C16 H14 0.9300 . ?
C17 H15 0.9300 . ?
O6 C18 1.40(3) . ?
C18 H16 0.9600 . ?
C18 H17 0.9600 . ?
C18 H18 0.9600 . ?
O7 H19 0.83(2) . ?
O7 H20 0.83(2) . ?
O8 H21 0.82(2) . ?
O8 H22 0.83(2) . ?

loop_
_geom_torsion_atom_site_label_1
_geom_torsion_atom_site_label_2
_geom_torsion_atom_site_label_3
_geom_torsion_atom_site_label_4
_geom_torsion
_geom_torsion_site_symmetry_1
_geom_torsion_site_symmetry_2
_geom_torsion_site_symmetry_3
_geom_torsion_site_symmetry_4
_geom_torsion_publ_flag
C8 C1 C2 O1 7(3) . . . . ?
C6 C1 C2 O1 180.0(14) . . . . ?
C8 C1 C2 C3 -174.6(16) . . . . ?
C6 C1 C2 C3 -1(2) . . . . ?
O1 C2 C3 C4 179.8(14) . . . . ?
C1 C2 C3 C4 1(2) . . . . ?
O1 C2 C3 O2 -1(2) . . . . ?
C1 C2 C3 O2 -179.7(16) . . . . ?
C2 C3 C4 C5 0(2) . . . . ?
O2 C3 C4 C5 -179.2(15) . . . . ?
C3 C4 C5 C6 0(2) . . . . ?
C4 C5 C6 C1 0(2) . . . . ?
C2 C1 C6 C5 1(2) . . . . ?
C8 C1 C6 C5 174.6(16) . . . . ?
C1 C2 O1 Ni1 18(2) . . . . ?
C3 C2 O1 Ni1 -160.6(11) . . . . ?
O5 Ni1 O1 C2 149.7(12) . . . . ?
N1 Ni1 O1 C2 -28.5(13) . . . . ?
N2 Ni1 O1 C2 155(5) . . . . ?
O7 Ni1 O1 C2 58.8(13) . . . . ?
O8 Ni1 O1 C2 -120.7(13) . . . . ?
C4 C3 O2 C7 9(2) . . . . ?
C2 C3 O2 C7 -170.0(16) . . . . ?
C2 C1 C8 N1 -7(3) . . . . ?
C6 C1 C8 N1 179.3(14) . . . . ?
C1 C8 N1 O3 178.3(15) . . . . ?
C1 C8 N1 Ni1 -16(2) . . . . ?
O5 Ni1 N1 C8 11(5) . . . . ?
O1 Ni1 N1 C8 27.1(14) . . . . ?
N2 Ni1 N1 C8 -153.2(12) . . . . ?
O7 Ni1 N1 C8 -66.3(14) . . . . ?
O8 Ni1 N1 C8 117.0(14) . . . . ?
O5 Ni1 N1 O3 175(3) . . . . ?
O1 Ni1 N1 O3 -169.6(13) . . . . ?
N2 Ni1 N1 O3 10.1(15) . . . . ?
O7 Ni1 N1 O3 97.0(13) . . . . ?
O8 Ni1 N1 O3 -79.7(13) . . . . ?
C8 N1 O3 C9 -154.2(12) . . . . ?
Ni1 N1 O3 C9 39.8(18) . . . . ?
N1 O3 C9 C10 -104.6(14) . . . . ?
O3 C9 C10 O4 49.3(18) . . . . ?
C9 C10 O4 N2 59.3(15) . . . . ?
C10 O4 N2 C11 106.9(15) . . . . ?
C10 O4 N2 Ni1 -83.5(13) . . . . ?
O5 Ni1 N2 C11 9.3(14) . . . . ?
O1 Ni1 N2 C11 4(7) . . . . ?
N1 Ni1 N2 C11 -172.6(12) . . . . ?
O7 Ni1 N2 C11 100.4(14) . . . . ?
O8 Ni1 N2 C11 -80.4(14) . . . . ?
O5 Ni1 N2 O4 -158.2(10) . . . . ?
O1 Ni1 N2 O4 -164(5) . . . . ?
N1 Ni1 N2 O4 19.9(13) . . . . ?
O7 Ni1 N2 O4 -67.1(10) . . . . ?
O8 Ni1 N2 O4 112.1(10) . . . . ?
O4 N2 C11 C12 175.6(15) . . . . ?
Ni1 N2 C11 C12 7(2) . . . . ?
N2 C11 C12 C17 169.4(15) . . . . ?
N2 C11 C12 C13 -18(3) . . . . ?
C17 C12 C13 O5 176.3(15) . . . . ?
C11 C12 C13 O5 4(3) . . . . ?
C17 C12 C13 C14 0(2) . . . . ?
C11 C12 C13 C14 -173.1(16) . . . . ?
O5 C13 C14 O6 4(2) . . . . ?
C12 C13 C14 O6 -178.9(15) . . . . ?
O5 C13 C14 C15 -179.0(15) . . . . ?
C12 C13 C14 C15 -2(2) . . . . ?
O6 C14 C15 C16 -179.5(17) . . . . ?
C13 C14 C15 C16 4(3) . . . . ?
C14 C15 C16 C17 -4(3) . . . . ?
C15 C16 C17 C12 1(3) . . . . ?
C13 C12 C17 C16 1(3) . . . . ?
C11 C12 C17 C16 173.8(17) . . . . ?
C14 C13 O5 Ni1 -163.6(12) . . . . ?
C12 C13 O5 Ni1 20(2) . . . . ?
O1 Ni1 O5 C13 156.9(12) . . . . ?
N1 Ni1 O5 C13 172(4) . . . . ?
N2 Ni1 O5 C13 -22.6(13) . . . . ?
O7 Ni1 O5 C13 -109.9(13) . . . . ?
O8 Ni1 O5 C13 66.8(13) . . . . ?
C15 C14 O6 C18 16(3) . . . . ?
C13 C14 O6 C18 -167.1(16) . . . . ?
